data_7008439
loop_
_publ_author_name
'Adams, Harry'
'Batten, Stuart R.'
'Davies, Graham M.'
'Duriska, Martin B.'
'Jeffery, John C.'
'Jensen, Paul'
'Lu, Jinzhen'
'Motson, Graham R.'
'Coles, Simon J.'
'Hursthouse, Michael B.'
'Ward, Michael D.'

_publ_section_title
;
 New bis-, tris- and tetrakis(pyrazolyl)borate ligands with 3-pyridyl
 and 4-pyridyl substituents: synthesis and coordination chemistry.
;
_journal_issue 11
_journal_name_full 'Dalton transactions (Cambridge, England : 2003)'
_journal_page_first 1910
_journal_page_last 1923
_journal_paper_doi 10.1039/b502892b
_journal_year 2005
_chemical_formula_moiety 'C8 H7 N3'
_chemical_formula_sum 'C8 H7 N3'
_chemical_formula_weight 145.17
_chemical_name_systematic
;
?
;
_space_group_IT_number 14
_symmetry_cell_setting monoclinic
_symmetry_space_group_name_Hall '-P 2ybc'
_symmetry_space_group_name_H-M 'P 1 21/c 1'
_atom_sites_solution_hydrogens geom
_atom_sites_solution_primary direct
_atom_sites_solution_secondary difmap
_audit_creation_method SHELXL-97
_cell_angle_alpha 90.00
_cell_angle_beta 92.2630(10)
_cell_angle_gamma 90.00
_cell_formula_units_Z 4
_cell_length_a 6.9317(6)
_cell_length_b 9.0964(8)
_cell_length_c 11.0059(10)
_cell_measurement_reflns_used 5322
_cell_measurement_temperature 150(2)
_cell_measurement_theta_max 55.092
_cell_measurement_theta_min 4.478
_cell_volume 693.42(11)
_computing_cell_refinement 'Bruker SMART'
_computing_data_collection 'Bruker SMART'
_computing_data_reduction 'Bruker SHELXTL'
_computing_molecular_graphics 'Bruker SHELXTL'
_computing_publication_material 'Bruker SHELXTL'
_computing_structure_refinement 'SHELXL-97 (Sheldrick, 1997)'
_computing_structure_solution 'SHELXS-97 (Sheldrick, 1990)'
_diffrn_ambient_temperature 150(2)
_diffrn_detector_area_resol_mean 100
_diffrn_measured_fraction_theta_full 0.991
_diffrn_measured_fraction_theta_max 0.991
_diffrn_measurement_device_type 'Bruker smart 1000'
_diffrn_measurement_method '\w scans'
_diffrn_radiation_monochromator graphite
_diffrn_radiation_source 'fine-focus sealed tube'
_diffrn_radiation_type MoK\a
_diffrn_radiation_wavelength 0.71073
_diffrn_reflns_av_R_equivalents 0.0213
_diffrn_reflns_av_sigmaI/netI 0.0129
_diffrn_reflns_limit_h_max 8
_diffrn_reflns_limit_h_min -8
_diffrn_reflns_limit_k_max 11
_diffrn_reflns_limit_k_min -11
_diffrn_reflns_limit_l_max 14
_diffrn_reflns_limit_l_min -14
_diffrn_reflns_number 7586
_diffrn_reflns_theta_full 27.55
_diffrn_reflns_theta_max 27.55
_diffrn_reflns_theta_min 2.91
_diffrn_standards_decay_% 0
_diffrn_standards_interval_count 0
_diffrn_standards_interval_time 0
_diffrn_standards_number 0
_exptl_absorpt_coefficient_mu 0.090
_exptl_absorpt_correction_T_max 0.9814
_exptl_absorpt_correction_T_min 0.9474
_exptl_absorpt_correction_type multi-scan
_exptl_absorpt_process_details SADABS
_exptl_crystal_colour Colourless
_exptl_crystal_density_diffrn 1.391
_exptl_crystal_density_method 'not measured'
_exptl_crystal_description Plate
_exptl_crystal_F_000 304
_exptl_crystal_size_max 0.61
_exptl_crystal_size_mid 0.55
_exptl_crystal_size_min 0.21
_refine_diff_density_max 0.187
_refine_diff_density_min -0.381
_refine_diff_density_rms 0.093
_refine_ls_extinction_method none
_refine_ls_goodness_of_fit_ref 1.072
_refine_ls_hydrogen_treatment mixed
_refine_ls_matrix_type full
_refine_ls_number_parameters 104
_refine_ls_number_reflns 1590
_refine_ls_number_restraints 0
_refine_ls_restrained_S_all 1.072
_refine_ls_R_factor_all 0.0440
_refine_ls_R_factor_gt 0.0414
_refine_ls_shift/su_max 0.000
_refine_ls_shift/su_mean 0.000
_refine_ls_structure_factor_coef Fsqd
_refine_ls_weighting_details 'calc w=1/[\s^2^(Fo^2^)+(0.0639P)^2^+0.1638P] where P=(Fo^2^+2Fc^2^)/3'
_refine_ls_weighting_scheme calc
_refine_ls_wR_factor_gt 0.1061
_refine_ls_wR_factor_ref 0.1086
_reflns_number_gt 1458
_reflns_number_total 1590
_reflns_threshold_expression >2sigma(I)
_cod_data_source_file b502892b.txt
_cod_data_source_block 4pypz
_cod_depositor_comments
;
The following automatic conversions were performed:
'_symmetry_cell_setting' value 'Monoclinic' changed to 'monoclinic'
according to '/home/saulius/struct/CIF-dictionaries/cif_core.dic'
dictionary named 'cif_core.dic' version 2.4.1 from
2010-06-29.

'_exptl_absorpt_correction_type' value 'Multi-Scan' changed
to 'multi-scan' according to
'/home/saulius/struct/CIF-dictionaries/cif_core.dic' dictionary named
'cif_core.dic' version 2.4.1 from 2010-06-29.

Automatic conversion script
Id: cif_fix_enum 1527 2010-12-29 10:47:43Z saulius 
;
_cod_original_sg_symbol_H-M P2(1)/c
_cod_database_code 7008439

loop_
_symmetry_equiv_pos_as_xyz
'x, y, z'
'-x, y+1/2, -z+1/2'
'-x, -y, -z'
'x, -y-1/2, z-1/2'

loop_
_atom_site_label
_atom_site_type_symbol
_atom_site_fract_x
_atom_site_fract_y
_atom_site_fract_z
_atom_site_U_iso_or_equiv
_atom_site_adp_type
_atom_site_occupancy
_atom_site_symmetry_multiplicity
_atom_site_calc_flag
_atom_site_refinement_flags
_atom_site_disorder_assembly
_atom_site_disorder_group
N1 N 0.17631(13) 0.24244(10) 0.74777(8) 0.0255(2) Uani 1 1 d . . .
N2 N 0.05128(13) 0.17976(11) 0.82332(9) 0.0272(2) Uani 1 1 d . . .
H2 H -0.037(2) 0.2355(18) 0.8615(15) 0.044(4) Uiso 1 1 d . . .
C3 C 0.08244(16) 0.03512(13) 0.83818(10) 0.0281(3) Uani 1 1 d . . .
H3 H 0.0109 -0.0298 0.8868 0.034 Uiso 1 1 calc R . .
C4 C 0.23682(16) -0.00141(12) 0.77007(9) 0.0256(3) Uani 1 1 d . . .
H4 H 0.2949 -0.0953 0.7619 0.031 Uiso 1 1 calc R . .
C5 C 0.28991(14) 0.13140(11) 0.71494(9) 0.0215(2) Uani 1 1 d . . .
C6 C 0.44903(14) 0.15825(11) 0.63363(9) 0.0214(2) Uani 1 1 d . . .
C7 C 0.61685(15) 0.07307(12) 0.64144(9) 0.0245(2) Uani 1 1 d . . .
H7 H 0.6286 -0.0055 0.6981 0.029 Uiso 1 1 calc R . .
C8 C 0.76571(16) 0.10484(13) 0.56536(10) 0.0292(3) Uani 1 1 d . . .
H8 H 0.8796 0.0469 0.5726 0.035 Uiso 1 1 calc R . .
N9 N 0.75885(14) 0.21244(12) 0.48208(9) 0.0309(3) Uani 1 1 d . . .
C10 C 0.59613(17) 0.29209(13) 0.47425(10) 0.0297(3) Uani 1 1 d . . .
H10 H 0.5873 0.3683 0.4152 0.036 Uiso 1 1 calc R . .
C11 C 0.44044(16) 0.27007(12) 0.54682(10) 0.0262(3) Uani 1 1 d . . .
H11 H 0.3289 0.3304 0.5377 0.031 Uiso 1 1 calc R . .

loop_
_atom_site_aniso_label
_atom_site_aniso_U_11
_atom_site_aniso_U_22
_atom_site_aniso_U_33
_atom_site_aniso_U_23
_atom_site_aniso_U_13
_atom_site_aniso_U_12
N1 0.0210(4) 0.0281(5) 0.0277(5) -0.0013(3) 0.0054(4) 0.0004(3)
N2 0.0211(4) 0.0344(5) 0.0266(5) -0.0039(4) 0.0065(4) -0.0005(4)
C3 0.0276(5) 0.0335(6) 0.0235(5) -0.0009(4) 0.0049(4) -0.0070(4)
C4 0.0286(5) 0.0250(5) 0.0235(5) -0.0008(4) 0.0043(4) -0.0021(4)
C5 0.0201(5) 0.0241(5) 0.0204(5) -0.0015(4) 0.0017(4) -0.0003(4)
C6 0.0208(5) 0.0236(5) 0.0199(5) -0.0030(4) 0.0023(4) -0.0017(4)
C7 0.0246(5) 0.0272(5) 0.0221(5) -0.0010(4) 0.0041(4) 0.0026(4)
C8 0.0237(5) 0.0371(6) 0.0274(6) -0.0050(4) 0.0061(4) 0.0025(4)
N9 0.0285(5) 0.0408(6) 0.0239(5) -0.0041(4) 0.0080(4) -0.0067(4)
C10 0.0322(6) 0.0347(6) 0.0225(5) 0.0032(4) 0.0030(4) -0.0071(5)
C11 0.0243(5) 0.0289(5) 0.0253(5) 0.0021(4) 0.0005(4) 0.0000(4)

loop_
_atom_type_symbol
_atom_type_description
_atom_type_scat_dispersion_real
_atom_type_scat_dispersion_imag
_atom_type_scat_source
C C 0.0033 0.0016 'International Tables Vol C Tables 4.2.6.8 and 6.1.1.4'
H H 0.0000 0.0000 'International Tables Vol C Tables 4.2.6.8 and 6.1.1.4'
N N 0.0061 0.0033 'International Tables Vol C Tables 4.2.6.8 and 6.1.1.4'

loop_
_geom_angle_atom_site_label_1
_geom_angle_atom_site_label_2
_geom_angle_atom_site_label_3
_geom_angle
_geom_angle_site_symmetry_1
_geom_angle_site_symmetry_3
_geom_angle_publ_flag
C5 N1 N2 104.25(9) . . ?
C3 N2 N1 112.63(9) . . ?
C3 N2 H2 126.8(10) . . ?
N1 N2 H2 120.5(10) . . ?
N2 C3 C4 107.23(9) . . ?
N2 C3 H3 126.4 . . ?
C4 C3 H3 126.4 . . ?
C3 C4 C5 104.51(10) . . ?
C3 C4 H4 127.7 . . ?
C5 C4 H4 127.7 . . ?
N1 C5 C4 111.38(9) . . ?
N1 C5 C6 120.20(10) . . ?
C4 C5 C6 128.40(10) . . ?
C11 C6 C7 117.34(10) . . ?
C11 C6 C5 121.73(9) . . ?
C7 C6 C5 120.92(9) . . ?
C8 C7 C6 119.04(10) . . ?
C8 C7 H7 120.5 . . ?
C6 C7 H7 120.5 . . ?
N9 C8 C7 123.96(10) . . ?
N9 C8 H8 118.0 . . ?
C7 C8 H8 118.0 . . ?
C8 N9 C10 116.47(10) . . ?
N9 C10 C11 123.96(10) . . ?
N9 C10 H10 118.0 . . ?
C11 C10 H10 118.0 . . ?
C10 C11 C6 119.22(10) . . ?
C10 C11 H11 120.4 . . ?
C6 C11 H11 120.4 . . ?

loop_
_geom_bond_atom_site_label_1
_geom_bond_atom_site_label_2
_geom_bond_distance
_geom_bond_site_symmetry_2
_geom_bond_publ_flag
N1 C5 1.3392(14) . ?
N1 N2 1.3507(13) . ?
N2 C3 1.3423(16) . ?
N2 H2 0.909(17) . ?
C3 C4 1.3714(15) . ?
C3 H3 0.9500 . ?
C4 C5 1.4074(14) . ?
C4 H4 0.9500 . ?
C5 C6 1.4680(14) . ?
C6 C11 1.3952(15) . ?
C6 C7 1.3975(14) . ?
C7 C8 1.3848(15) . ?
C7 H7 0.9500 . ?
C8 N9 1.3404(16) . ?
C8 H8 0.9500 . ?
N9 C10 1.3405(16) . ?
C10 C11 1.3823(15) . ?
C10 H10 0.9500 . ?
C11 H11 0.9500 . ?

loop_
_cod_related_entry_id
_cod_related_entry_database
_cod_related_entry_code
1 ChemSpider 10819210
